data_4502069
loop_
_publ_author_name
'Murata, Tsuyoshi'
'Yakiyama, Yumi'
'Nakasuji, Kazuhiro'
'Morita, Yasushi'

_publ_section_title
;
 Supramolecular Architectures and Hydrogen-Bond Directionalities of
 4,4&#x2032;-Biimidazole Metal Complexes Depending on Coordination
 Geometries
;
_journal_issue 11
_journal_name_full 'Crystal Growth &amp; Design'
_journal_page_first 4898
_journal_paper_doi 10.1021/cg100958r
_journal_volume 10
_journal_year 2010
_chemical_formula_sum 'C12 H15 Cl2 Cu N8 O1.5'
_chemical_formula_weight 429.75
_space_group_IT_number 2
_symmetry_cell_setting triclinic
_symmetry_Int_Tables_number 2
_symmetry_space_group_name_Hall '-P 1'
_symmetry_space_group_name_H-M 'P -1'
_cell_angle_alpha 93.78(7)
_cell_angle_beta 85.04(7)
_cell_angle_gamma 98.66(7)
_cell_formula_units_Z 4
_cell_length_a 7.569(7)
_cell_length_b 11.619(10)
_cell_length_c 19.40(2)
_cell_measurement_temperature 200.2
_cell_volume 1678(3)
_computing_cell_refinement PROCESS-AUTO
_computing_data_collection PROCESS-AUTO
_computing_data_reduction 'teXsan Ver. 1.11'
_computing_publication_material 'teXsan Ver. 1.11'
_computing_structure_refinement SHELXL97
_computing_structure_solution SHELXS86
_diffrn_ambient_temperature 200(2)
_diffrn_measurement_device_type 'Rigaku RAXIS-RAPID Imaging Plate'
_diffrn_measurement_method \w
_diffrn_radiation_type 'Mo K\a'
_diffrn_radiation_wavelength 0.7107
_diffrn_reflns_av_R_equivalents 0.054
_diffrn_reflns_limit_h_max 9
_diffrn_reflns_limit_h_min -9
_diffrn_reflns_limit_k_max 15
_diffrn_reflns_limit_k_min -15
_diffrn_reflns_limit_l_max 24
_diffrn_reflns_limit_l_min -25
_diffrn_reflns_number 16307
_diffrn_reflns_theta_max 27.49
_exptl_absorpt_coefficient_mu 1.642
_exptl_absorpt_correction_T_max 0.849
_exptl_absorpt_correction_T_min 0.562
_exptl_absorpt_correction_type psi-scan
_exptl_absorpt_process_details '(North, Phillips & Mathews, 1968)'
_exptl_crystal_colour green
_exptl_crystal_density_diffrn 1.701
_exptl_crystal_density_method 'not measured'
_exptl_crystal_description needle
_exptl_crystal_size_max 0.400
_exptl_crystal_size_mid 0.100
_exptl_crystal_size_min 0.100
_refine_diff_density_max 1.56
_refine_diff_density_min -0.43
_refine_ls_extinction_coef 0.0000
_refine_ls_extinction_expression Fc^*^=kFc[1+0.001xFc^2^\l^3^/sin(2\q)]^-1/4^
_refine_ls_extinction_method SHELXL
_refine_ls_goodness_of_fit_ref 0.863
_refine_ls_hydrogen_treatment noref
_refine_ls_number_parameters 442
_refine_ls_number_reflns 4133
_refine_ls_R_factor_gt 0.0484
_refine_ls_shift/su_max 0.0010
_refine_ls_structure_factor_coef Fsqd
_refine_ls_weighting_details 'w = 1/[\s^2^(Fo^2^) + (0.0626P)^2^+0.0000P] where P=(Fo^2^+2Fc^2^)/3'
_refine_ls_weighting_scheme calc
_refine_ls_wR_factor_ref 0.1177
_reflns_number_gt 4133
_reflns_number_total 7529
_reflns_threshold_expression >2.0sigma(I)
_cod_data_source_file cg100958r_si_002.cif
_cod_data_source_block test
_cod_depositor_comments
;
The following automatic conversions were performed:
data name '_geom_hbond_site_distance_dh' replaced with
'_geom_hbond_distance_DH' as specified in the replacement file
'/home/antanas/src/cod-tools/trunk/data/replacement-values/replacement_tags.lst'.

data
name '_geom_hbond_site_distance_ha' replaced with
'_geom_hbond_distance_HA' as specified in the replacement file
'/home/antanas/src/cod-tools/trunk/data/replacement-values/replacement_tags.lst'.

data
name '_geom_hbond_site_distance_da' replaced with
'_geom_hbond_distance_DA' as specified in the replacement file
'/home/antanas/src/cod-tools/trunk/data/replacement-values/replacement_tags.lst'.

Automatic conversion script
Id: cif_correct_tags 5005 2017-03-03 11:38:54Z antanas 
;
_cod_original_cell_volume 1678(2)
_cod_original_sg_symbol_H-M 'P -1         '
_cod_original_formula_sum 'C24 H30 Cl4 Cu2 N16 O3 '
_cod_database_code 4502069

loop_
_symmetry_equiv_pos_as_xyz
x,y,z
-x,-y,-z

loop_
_atom_site_label
_atom_site_type_symbol
_atom_site_fract_x
_atom_site_fract_y
_atom_site_fract_z
_atom_site_U_iso_or_equiv
_atom_site_adp_type
_atom_site_occupancy
_atom_site_calc_flag
Cu(1) Cu 0.07127(7) 0.84034(5) 0.06157(3) 0.0248(1) Uani 1.00 d
Cu(2) Cu -0.07110(7) 0.67847(5) 0.44912(3) 0.0249(1) Uani 1.00 d
Cl(1) Cl 0.3309(1) 0.71831(9) 0.09105(5) 0.0275(2) Uani 1.00 d
Cl(2) Cl -0.3415(1) 0.7665(1) 0.40717(5) 0.0270(2) Uani 1.00 d
Cl(3) Cl -0.3895(2) 0.0930(1) 0.30287(7) 0.0496(4) Uani 1.00 d
Cl(4) Cl -0.0327(2) 0.3816(1) 0.20604(6) 0.0483(3) Uani 1.00 d
O(1) O 0.5363(5) 1.3376(3) 0.2215(2) 0.0485(9) Uani 1.00 d
O(2) O 0.3631(5) 1.4938(4) 0.1715(2) 0.065(1) Uani 1.00 d
O(3) O 0.0245(4) 0.1403(3) 0.2854(2) 0.050(1) Uani 1.00 d
N(1) N -0.2243(5) 0.7916(4) 0.2531(2) 0.0363(10) Uani 1.00 d
N(2) N -0.0740(5) 0.8098(3) 0.1517(2) 0.0242(8) Uani 1.00 d
N(3) N -0.2162(5) 0.5232(3) -0.0078(2) 0.0353(9) Uani 1.00 d
N(4) N -0.0809(5) 0.6921(3) 0.0310(2) 0.0259(8) Uani 1.00 d
N(5) N 0.3541(5) 1.1583(4) 0.1340(2) 0.039(1) Uani 1.00 d
N(6) N 0.2065(5) 0.9964(3) 0.0915(2) 0.0294(8) Uani 1.00 d
N(7) N 0.2658(5) 0.9360(4) -0.1376(2) 0.0350(9) Uani 1.00 d
N(8) N 0.1630(5) 0.8947(3) -0.0318(2) 0.0279(8) Uani 1.00 d
N(9) N 0.2228(5) 0.7312(3) 0.2567(2) 0.0307(9) Uani 1.00 d
N(10) N 0.0813(5) 0.7069(3) 0.3595(2) 0.0275(8) Uani 1.00 d
N(11) N 0.2336(5) 0.9895(3) 0.5197(2) 0.0302(9) Uani 1.00 d
N(12) N 0.0786(5) 0.8295(3) 0.4788(2) 0.0242(8) Uani 1.00 d
N(13) N -0.2583(5) 0.3277(3) 0.3995(2) 0.0326(9) Uani 1.00 d
N(14) N -0.1574(5) 0.5092(3) 0.4313(2) 0.0286(8) Uani 1.00 d
N(15) N -0.3524(5) 0.6272(4) 0.6444(2) 0.039(1) Uani 1.00 d
N(16) N -0.2014(5) 0.6448(3) 0.5428(2) 0.0302(9) Uani 1.00 d
C(1) C -0.0998(6) 0.8591(4) 0.2146(2) 0.030(1) Uani 1.00 d
C(2) C -0.1890(6) 0.7046(4) 0.1502(2) 0.0262(10) Uani 1.00 d
C(3) C -0.2822(6) 0.6926(4) 0.2132(2) 0.034(1) Uani 1.00 d
C(4) C -0.1007(6) 0.6188(4) -0.0243(2) 0.033(1) Uani 1.00 d
C(5) C -0.1892(6) 0.6384(4) 0.0850(2) 0.0251(9) Uani 1.00 d
C(6) C -0.2724(6) 0.5342(4) 0.0609(2) 0.034(1) Uani 1.00 d
C(7) C 0.2503(7) 1.0574(4) 0.1494(2) 0.038(1) Uani 1.00 d
C(8) C 0.2896(6) 1.0602(4) 0.0371(2) 0.0272(10) Uani 1.00 d
C(9) C 0.3803(6) 1.1614(4) 0.0629(2) 0.031(1) Uani 1.00 d
C(10) C 0.1661(7) 0.8580(4) -0.0975(2) 0.034(1) Uani 1.00 d
C(11) C 0.2687(6) 1.0037(4) -0.0309(2) 0.0261(10) Uani 1.00 d
C(12) C 0.3333(6) 1.0296(4) -0.0959(2) 0.031(1) Uani 1.00 d
C(13) C 0.1007(6) 0.6613(4) 0.2950(2) 0.032(1) Uani 1.00 d
C(14) C 0.1966(5) 0.8114(4) 0.3608(2) 0.0237(9) Uani 1.00 d
C(15) C 0.2849(6) 0.8270(4) 0.2972(2) 0.031(1) Uani 1.00 d
C(16) C 0.1040(6) 0.9004(4) 0.5348(2) 0.029(1) Uani 1.00 d
C(17) C 0.1983(6) 0.8769(4) 0.4268(2) 0.0240(9) Uani 1.00 d
C(18) C 0.2955(6) 0.9771(4) 0.4521(2) 0.031(1) Uani 1.00 d
C(19) C -0.1582(7) 0.4281(4) 0.3804(2) 0.034(1) Uani 1.00 d
C(20) C -0.2614(5) 0.4561(4) 0.4856(2) 0.0255(9) Uani 1.00 d
C(21) C -0.3249(6) 0.3444(4) 0.4667(2) 0.031(1) Uani 1.00 d
C(22) C -0.2490(7) 0.7000(4) 0.6022(2) 0.037(1) Uani 1.00 d
C(23) C -0.2830(6) 0.5300(4) 0.5479(2) 0.0270(10) Uani 1.00 d
C(24) C -0.3756(7) 0.5176(4) 0.6109(2) 0.036(1) Uani 1.00 d
H(1) H -0.265630007 0.809679985 0.299910009 0.044219483 Uiso 1.00 calc
H(2) H -0.251720011 0.458680004 -0.038679998 0.041329518 Uiso 1.00 calc
H(3) H 0.405000001 1.217389941 0.167080000 0.045079473 Uiso 1.00 calc
H(4) H 0.287510008 0.927900016 -0.187309995 0.039649542 Uiso 1.00 calc
H(5) H 0.260809988 0.715990007 0.208939999 0.037499558 Uiso 1.00 calc
H(6) H 0.277359992 1.051090002 0.551840007 0.037679568 Uiso 1.00 calc
H(7) H -0.279020011 0.257360011 0.370719999 0.037669558 Uiso 1.00 calc
H(8) H -0.401529998 0.647849977 0.690029979 0.043379501 Uiso 1.00 calc
H(9) H -0.036330000 0.933070004 0.230649993 0.035889585 Uiso 1.00 calc
H(10) H -0.373290002 0.629589975 0.227080002 0.041809507 Uiso 1.00 calc
H(11) H -0.041420002 0.632679999 -0.069239996 0.038639549 Uiso 1.00 calc
H(12) H -0.355980009 0.479389995 0.087059997 0.041769512 Uiso 1.00 calc
H(13) H 0.213900000 1.033499956 0.196040004 0.044319484 Uiso 1.00 calc
H(14) H 0.448029995 1.222839952 0.035969999 0.040449526 Uiso 1.00 calc
H(15) H 0.102360003 0.784590006 -0.114399999 0.039469536 Uiso 1.00 calc
H(16) H 0.408580005 1.100329995 -0.109789997 0.037309568 Uiso 1.00 calc
H(17) H 0.035760000 0.588880002 0.278299987 0.037929561 Uiso 1.00 calc
H(18) H 0.371050000 0.892289996 0.283740014 0.038119562 Uiso 1.00 calc
H(19) H 0.039009999 0.890860021 0.579289973 0.034429599 Uiso 1.00 calc
H(20) H 0.388060004 1.027590036 0.427199990 0.038529553 Uiso 1.00 calc
H(21) H -0.096589997 0.439770013 0.335189998 0.039739538 Uiso 1.00 calc
H(22) H -0.398730010 0.289160013 0.495480001 0.036439575 Uiso 1.00 calc
H(23) H -0.214080006 0.783209980 0.613229990 0.043989483 Uiso 1.00 calc
H(24) H -0.444530010 0.448410004 0.628470004 0.044599481 Uiso 1.00 calc

loop_
_atom_site_aniso_label
_atom_site_aniso_U_11
_atom_site_aniso_U_22
_atom_site_aniso_U_33
_atom_site_aniso_U_12
_atom_site_aniso_U_13
_atom_site_aniso_U_23
Cu(1) 0.0280(3) 0.0213(3) 0.0226(3) -0.0025(2) 0.0001(2) -0.0009(2)
Cu(2) 0.0273(3) 0.0220(3) 0.0228(3) -0.0021(2) 0.0012(2) -0.0003(2)
Cl(1) 0.0312(6) 0.0231(6) 0.0270(5) 0.0014(5) -0.0030(5) -0.0026(5)
Cl(2) 0.0293(6) 0.0270(6) 0.0233(5) 0.0007(5) -0.0004(5) 0.0004(4)
Cl(3) 0.0624(9) 0.0413(8) 0.0361(7) -0.0126(7) 0.0069(6) -0.0040(6)
Cl(4) 0.0521(8) 0.0521(8) 0.0313(6) -0.0107(7) 0.0050(6) -0.0141(6)
O(1) 0.052(2) 0.057(2) 0.035(2) 0.007(2) -0.006(2) -0.014(2)
O(2) 0.049(2) 0.062(3) 0.084(3) -0.001(2) 0.001(2) 0.023(2)
O(3) 0.043(2) 0.064(3) 0.037(2) 0.007(2) -0.006(2) -0.026(2)
N(1) 0.042(2) 0.045(3) 0.021(2) 0.007(2) 0.000(2) -0.003(2)
N(2) 0.025(2) 0.023(2) 0.023(2) 0.003(2) 0.001(2) 0.000(2)
N(3) 0.041(2) 0.026(2) 0.035(2) -0.004(2) -0.006(2) -0.009(2)
N(4) 0.029(2) 0.024(2) 0.023(2) 0.001(2) -0.002(2) -0.005(2)
N(5) 0.038(2) 0.035(2) 0.038(2) -0.008(2) 0.002(2) -0.014(2)
N(6) 0.034(2) 0.025(2) 0.025(2) -0.003(2) 0.006(2) -0.004(2)
N(7) 0.046(2) 0.037(2) 0.020(2) 0.001(2) -0.001(2) 0.001(2)
N(8) 0.034(2) 0.028(2) 0.021(2) -0.005(2) -0.009(2) 0.001(2)
N(9) 0.034(2) 0.031(2) 0.023(2) -0.003(2) 0.002(2) 0.004(2)
N(10) 0.032(2) 0.025(2) 0.024(2) 0.004(2) -0.003(2) -0.005(2)
N(11) 0.033(2) 0.025(2) 0.031(2) 0.001(2) -0.006(2) -0.004(2)
N(12) 0.024(2) 0.023(2) 0.025(2) 0.002(2) -0.001(2) 0.001(2)
N(13) 0.043(2) 0.021(2) 0.032(2) -0.001(2) -0.003(2) -0.004(2)
N(14) 0.034(2) 0.023(2) 0.024(2) 0.000(2) 0.007(2) -0.005(2)
N(15) 0.043(2) 0.048(3) 0.020(2) -0.004(2) 0.005(2) -0.006(2)
N(16) 0.038(2) 0.030(2) 0.020(2) -0.004(2) -0.003(2) -0.002(2)
C(1) 0.034(3) 0.031(3) 0.025(2) 0.008(2) 0.000(2) 0.000(2)
C(2) 0.024(2) 0.027(2) 0.026(2) 0.000(2) -0.003(2) 0.001(2)
C(3) 0.035(3) 0.032(3) 0.031(3) -0.010(2) 0.000(2) -0.003(2)
C(4) 0.037(3) 0.030(3) 0.028(2) -0.003(2) 0.000(2) -0.002(2)
C(5) 0.024(2) 0.024(2) 0.026(2) -0.001(2) -0.001(2) -0.002(2)
C(6) 0.036(3) 0.032(3) 0.032(3) -0.003(2) 0.001(2) -0.001(2)
C(7) 0.046(3) 0.033(3) 0.030(3) -0.001(2) 0.003(2) -0.008(2)
C(8) 0.024(2) 0.023(2) 0.036(3) 0.006(2) -0.002(2) -0.001(2)
C(9) 0.033(3) 0.023(2) 0.036(3) 0.000(2) -0.001(2) -0.002(2)
C(10) 0.041(3) 0.031(3) 0.026(2) -0.002(2) 0.000(2) -0.001(2)
C(11) 0.023(2) 0.024(2) 0.033(2) 0.004(2) -0.005(2) 0.007(2)
C(12) 0.034(2) 0.029(3) 0.031(2) -0.001(2) -0.007(2) 0.006(2)
C(13) 0.033(3) 0.030(3) 0.031(2) 0.000(2) 0.000(2) 0.000(2)
C(14) 0.022(2) 0.021(2) 0.027(2) -0.001(2) -0.003(2) 0.005(2)
C(15) 0.034(3) 0.027(2) 0.030(2) -0.003(2) -0.002(2) 0.005(2)
C(16) 0.029(2) 0.031(3) 0.027(2) 0.007(2) -0.006(2) -0.003(2)
C(17) 0.023(2) 0.023(2) 0.027(2) 0.003(2) -0.003(2) 0.002(2)
C(18) 0.033(3) 0.025(2) 0.033(3) -0.003(2) -0.004(2) 0.001(2)
C(19) 0.041(3) 0.032(3) 0.027(2) -0.001(2) 0.002(2) 0.000(2)
C(20) 0.017(2) 0.025(2) 0.035(2) 0.005(2) 0.002(2) 0.009(2)
C(21) 0.031(2) 0.029(3) 0.032(3) 0.004(2) 0.006(2) 0.001(2)
C(22) 0.043(3) 0.036(3) 0.028(3) -0.002(2) -0.004(2) -0.004(2)
C(23) 0.026(2) 0.033(3) 0.022(2) 0.000(2) -0.006(2) 0.005(2)
C(24) 0.041(3) 0.042(3) 0.023(2) -0.006(2) -0.002(2) 0.007(2)

loop_
_atom_type_symbol
_atom_type_description
_atom_type_scat_dispersion_real
_atom_type_scat_dispersion_imag
_atom_type_scat_source
C C 0.003 0.002
;International Tables for Crystallography
(1992, Vol. C, Tables 4.2.6.8 and 6.1.1.4)
;
N N 0.006 0.003
;International Tables for Crystallography
(1992, Vol. C, Tables 4.2.6.8 and 6.1.1.4)
;
H H 0.000 0.000
;International Tables for Crystallography
(1992, Vol. C, Table 6.1.1.4)
;
O O 0.011 0.006
;International Tables for Crystallography
(1992, Vol. C, Tables 4.2.6.8 and 6.1.1.4)
;
Cl Cl 0.148 0.159
;International Tables for Crystallography
(1992, Vol. C, Tables 4.2.6.8 and 6.1.1.4)
;
Cu Cu 0.320 1.265
;International Tables for Crystallography
(1992, Vol. C, Tables 4.2.6.8 and 6.1.1.4)
;

loop_
_geom_angle_atom_site_label_1
_geom_angle_atom_site_label_2
_geom_angle_atom_site_label_3
_geom_angle
_geom_angle_publ_flag
Cl(1) Cu(1) N(2) 93.9(1) yes
Cl(1) Cu(1) N(4) 90.5(1) yes
Cl(1) Cu(1) N(6) 94.3(1) yes
Cl(1) Cu(1) N(8) 101.5(1) yes
N(2) Cu(1) N(4) 82.0(1) yes
N(2) Cu(1) N(6) 97.0(1) yes
N(2) Cu(1) N(8) 164.7(2) yes
N(4) Cu(1) N(6) 175.2(2) yes
N(4) Cu(1) N(8) 98.1(1) yes
N(6) Cu(1) N(8) 81.6(1) yes
Cl(2) Cu(2) N(10) 93.5(1) yes
Cl(2) Cu(2) N(12) 98.2(1) yes
Cl(2) Cu(2) N(14) 99.6(1) yes
Cl(2) Cu(2) N(16) 92.4(1) yes
N(10) Cu(2) N(12) 81.5(1) yes
N(10) Cu(2) N(14) 98.3(1) yes
N(10) Cu(2) N(16) 174.1(2) yes
N(12) Cu(2) N(14) 162.2(2) yes
N(12) Cu(2) N(16) 97.0(1) yes
N(14) Cu(2) N(16) 81.3(1) yes
C(1) N(1) C(3) 108.1(4) yes
Cu(1) N(2) C(1) 140.3(3) yes
Cu(1) N(2) C(2) 113.3(3) yes
C(1) N(2) C(2) 106.4(3) yes
C(4) N(3) C(6) 108.5(4) yes
Cu(1) N(4) C(4) 140.1(3) yes
Cu(1) N(4) C(5) 113.4(3) yes
C(4) N(4) C(5) 106.0(3) yes
C(7) N(5) C(9) 108.2(4) yes
Cu(1) N(6) C(7) 139.2(3) yes
Cu(1) N(6) C(8) 113.8(3) yes
C(7) N(6) C(8) 106.8(4) yes
C(10) N(7) C(12) 108.3(4) yes
Cu(1) N(8) C(10) 140.4(3) yes
Cu(1) N(8) C(11) 114.3(3) yes
C(10) N(8) C(11) 105.1(4) yes
C(13) N(9) C(15) 108.7(4) yes
Cu(2) N(10) C(13) 140.5(3) yes
Cu(2) N(10) C(14) 113.6(3) yes
C(13) N(10) C(14) 105.6(3) yes
C(16) N(11) C(18) 109.4(4) yes
Cu(2) N(12) C(16) 140.0(3) yes
Cu(2) N(12) C(17) 113.7(3) yes
C(16) N(12) C(17) 106.2(3) yes
C(19) N(13) C(21) 107.9(4) yes
Cu(2) N(14) C(19) 139.9(3) yes
Cu(2) N(14) C(20) 114.8(3) yes
C(19) N(14) C(20) 105.2(3) yes
C(22) N(15) C(24) 108.1(4) yes
Cu(2) N(16) C(22) 140.3(3) yes
Cu(2) N(16) C(23) 113.8(3) yes
C(22) N(16) C(23) 105.7(3) yes
N(1) C(1) N(2) 110.7(4) yes
N(2) C(2) C(3) 108.8(4) yes
N(2) C(2) C(5) 115.8(4) yes
C(3) C(2) C(5) 135.4(4) yes
N(1) C(3) C(2) 106.1(4) yes
N(3) C(4) N(4) 110.1(4) yes
N(4) C(5) C(2) 115.1(3) yes
N(4) C(5) C(6) 109.0(4) yes
C(2) C(5) C(6) 135.9(4) yes
N(3) C(6) C(5) 106.4(4) yes
N(5) C(7) N(6) 109.9(4) yes
N(6) C(8) C(9) 109.0(4) yes
N(6) C(8) C(11) 115.2(4) yes
C(9) C(8) C(11) 135.8(4) yes
N(5) C(9) C(8) 106.1(4) yes
N(7) C(10) N(8) 111.3(4) yes
N(8) C(11) C(8) 115.0(4) yes
N(8) C(11) C(12) 109.9(4) yes
C(8) C(11) C(12) 135.0(4) yes
N(7) C(12) C(11) 105.4(4) yes
N(9) C(13) N(10) 110.4(4) yes
N(10) C(14) C(15) 109.6(4) yes
N(10) C(14) C(17) 115.4(3) yes
C(15) C(14) C(17) 135.0(4) yes
N(9) C(15) C(14) 105.6(4) yes
N(11) C(16) N(12) 109.7(4) yes
N(12) C(17) C(14) 115.6(3) yes
N(12) C(17) C(18) 109.5(4) yes
C(14) C(17) C(18) 134.9(4) yes
N(11) C(18) C(17) 105.3(4) yes
N(13) C(19) N(14) 111.1(4) yes
N(14) C(20) C(21) 110.3(4) yes
N(14) C(20) C(23) 115.3(4) yes
C(21) C(20) C(23) 134.4(4) yes
N(13) C(21) C(20) 105.5(4) yes
N(15) C(22) N(16) 111.1(4) yes
N(16) C(23) C(20) 114.8(3) yes
N(16) C(23) C(24) 109.5(4) yes
C(20) C(23) C(24) 135.6(4) yes
N(15) C(24) C(23) 105.7(4) yes

loop_
_geom_bond_atom_site_label_1
_geom_bond_atom_site_label_2
_geom_bond_distance
_geom_bond_publ_flag
Cu(1) Cl(1) 2.709(2) yes
Cu(1) N(2) 2.007(3) yes
Cu(1) N(4) 2.007(3) yes
Cu(1) N(6) 2.019(4) yes
Cu(1) N(8) 1.991(4) yes
Cu(2) Cl(2) 2.632(2) yes
Cu(2) N(10) 2.019(4) yes
Cu(2) N(12) 2.019(3) yes
Cu(2) N(14) 1.995(4) yes
Cu(2) N(16) 2.023(4) yes
N(1) C(1) 1.340(6) yes
N(1) C(3) 1.380(6) yes
N(2) C(1) 1.324(6) yes
N(2) C(2) 1.390(5) yes
N(3) C(4) 1.344(6) yes
N(3) C(6) 1.368(6) yes
N(4) C(4) 1.329(6) yes
N(4) C(5) 1.393(5) yes
N(5) C(7) 1.345(6) yes
N(5) C(9) 1.379(6) yes
N(6) C(7) 1.327(6) yes
N(6) C(8) 1.380(6) yes
N(7) C(10) 1.335(6) yes
N(7) C(12) 1.373(6) yes
N(8) C(10) 1.317(6) yes
N(8) C(11) 1.392(5) yes
N(9) C(13) 1.342(6) yes
N(9) C(15) 1.366(6) yes
N(10) C(13) 1.332(6) yes
N(10) C(14) 1.384(5) yes
N(11) C(16) 1.344(6) yes
N(11) C(18) 1.360(6) yes
N(12) C(16) 1.329(5) yes
N(12) C(17) 1.380(5) yes
N(13) C(19) 1.348(6) yes
N(13) C(21) 1.368(6) yes
N(14) C(19) 1.318(6) yes
N(14) C(20) 1.382(5) yes
N(15) C(22) 1.334(6) yes
N(15) C(24) 1.385(6) yes
N(16) C(22) 1.331(6) yes
N(16) C(23) 1.389(6) yes
C(2) C(3) 1.361(6) yes
C(2) C(5) 1.437(6) yes
C(5) C(6) 1.351(6) yes
C(8) C(9) 1.357(6) yes
C(8) C(11) 1.445(6) yes
C(11) C(12) 1.349(6) yes
C(14) C(15) 1.361(6) yes
C(14) C(17) 1.446(6) yes
C(17) C(18) 1.366(6) yes
C(20) C(21) 1.353(6) yes
C(20) C(23) 1.447(6) yes
C(23) C(24) 1.361(6) yes

loop_
_geom_contact_atom_site_label_1
_geom_contact_atom_site_label_2
_geom_contact_distance
_geom_contact_site_symmetry_2
Cu(1) Cl(1) 2.709(2) .
Cu(2) Cl(2) 2.632(2) .
Cu(1) C(11) 3.474(5) 2_575
Cu(2) C(20) 3.518(5) 2_566
Cu(2) C(21) 3.587(5) 2_566
Cl(1) O(2) 3.177(5) 1_545
Cl(1) N(3) 3.185(4) 2_565
Cl(1) N(9) 3.247(4) .
Cl(1) C(12) 3.579(5) 2_675
Cl(2) N(1) 3.064(4) .
Cl(2) N(11) 3.113(4) 2_576
Cl(2) C(21) 3.520(5) 2_466
Cl(3) O(3) 3.092(4) .
Cl(3) N(7) 3.272(4) 2_565
Cl(3) N(13) 3.281(4) .
Cl(3) O(1) 3.480(4) 1_445
Cl(4) O(2) 3.117(4) 1_545
Cl(4) O(1) 3.215(5) 1_445
Cl(4) O(3) 3.388(4) .
Cl(4) C(10) 3.457(5) 2_565
Cl(4) C(19) 3.463(4) .
Cl(4) C(4) 3.583(4) 2_565
O(1) O(2) 2.669(6) .
O(1) N(5) 2.863(5) .
O(1) N(15) 2.878(5) 2_576
O(2) C(6) 3.340(6) 1_665
O(2) N(9) 3.384(6) 1_565
O(2) C(3) 3.385(6) 1_665
O(2) N(3) 3.437(6) 2_575
O(3) C(7) 3.194(6) 1_545
O(3) C(22) 3.200(6) 2_566
O(3) C(1) 3.486(6) 1_545
O(3) C(16) 3.582(6) 2_566
N(1) C(13) 3.261(7) .
N(1) N(10) 3.516(6) .
N(1) N(9) 3.566(7) .
N(2) C(12) 3.201(7) 2_575
N(2) N(9) 3.418(6) .
N(2) N(7) 3.517(6) 2_575
N(3) C(4) 3.233(7) 2_565
N(3) N(3) 3.438(9) 2_565
N(3) N(4) 3.590(6) 2_565
N(5) N(7) 3.237(7) 2_675
N(5) C(12) 3.457(7) 2_675
N(6) C(10) 3.490(7) 2_575
N(6) N(8) 3.547(6) 2_575
N(6) C(12) 3.550(7) 2_675
N(7) C(1) 3.342(7) 2_575
N(7) C(9) 3.516(7) 2_675
N(8) C(8) 3.554(7) 2_575
N(9) C(1) 3.230(7) .
N(11) C(16) 3.303(7) 2_576
N(11) N(12) 3.389(6) 2_576
N(12) C(21) 3.230(6) 2_566
N(12) N(13) 3.554(6) 2_566
N(13) N(15) 3.262(7) 2_466
N(13) C(16) 3.413(6) 2_566
N(13) C(24) 3.549(7) 2_466
N(14) C(23) 3.492(7) 2_566
N(14) N(16) 3.556(6) 2_566
N(15) C(21) 3.460(7) 2_466
N(16) C(19) 3.452(7) 2_566
C(1) C(12) 3.447(7) 2_575
C(1) C(13) 3.457(7) .
C(1) C(15) 3.522(7) .
C(3) C(13) 3.498(7) .
C(4) C(6) 3.555(7) 2_565
C(4) C(4) 3.56(1) 2_565
C(7) C(12) 3.505(7) 2_675
C(8) C(12) 3.486(7) 2_675
C(8) C(11) 3.522(7) 2_675
C(9) C(12) 3.451(7) 2_675
C(9) C(11) 3.494(7) 2_675
C(9) C(10) 3.597(8) 2_675
C(16) C(16) 3.396(10) 2_576
C(16) C(21) 3.507(7) 2_566
C(16) C(18) 3.514(7) 2_576
C(20) C(24) 3.516(7) 2_466
C(20) C(23) 3.593(7) 2_466
C(21) C(24) 3.461(8) 2_466
C(21) C(23) 3.539(7) 2_466
C(21) C(22) 3.551(7) 2_466

loop_
_geom_hbond_atom_site_label_D
_geom_hbond_atom_site_label_H
_geom_hbond_atom_site_label_A
_geom_hbond_site_symmetry_A
_geom_hbond_distance_DH
_geom_hbond_distance_HA
_geom_hbond_distance_DA
_geom_hbond_angle_DHA
_geom_hbond_publ_flag
N(3) H(2) Cl(1) 2_565 0.948 2.254 3.185(4) 166.940 no
N(3) H(2) N(4) 2_565 0.948 3.295 3.590(6) 100.426 no
N(1) H(1) Cl(2) 1_555 0.955 2.181 3.064(4) 153.156 no
N(1) H(1) N(10) 1_555 0.955 3.363 3.516(6) 91.255 no
N(7) H(4) Cl(3) 2_565 0.965 2.317 3.272(4) 170.277 no
N(5) H(3) O(1) 1_555 0.968 1.903 2.863(5) 170.952 no
N(9) H(5) Cl(1) 1_555 0.960 2.304 3.247(4) 167.270 no
N(9) H(5) N(2) 1_555 0.960 3.212 3.418(6) 94.126 no
N(13) H(7) Cl(3) 1_555 0.960 2.336 3.281(4) 168.417 no
N(9) H(5) O(2) 1_545 0.960 2.837 3.384(6) 117.081 no

loop_
_geom_torsion_atom_site_label_1
_geom_torsion_atom_site_label_2
_geom_torsion_atom_site_label_3
_geom_torsion_atom_site_label_4
_geom_torsion
_geom_torsion_publ_flag
Cu(1) N(2) C(1) N(1) 178.7(4) yes
Cu(1) N(2) C(2) C(3) -179.4(3) yes
Cu(1) N(2) C(2) C(5) -2.0(5) yes
Cu(1) N(4) C(4) N(3) 171.4(4) yes
Cu(1) N(4) C(5) C(2) 7.1(5) yes
Cu(1) N(4) C(5) C(6) -173.9(3) yes
Cu(1) N(6) C(7) N(5) 177.0(4) yes
Cu(1) N(6) C(8) C(9) -178.3(3) yes
Cu(1) N(6) C(8) C(11) -1.2(5) yes
Cu(1) N(8) C(10) N(7) -175.0(4) yes
Cu(1) N(8) C(11) C(8) -1.7(5) yes
Cu(1) N(8) C(11) C(12) 176.2(3) yes
Cu(2) N(10) C(13) N(9) 174.2(4) yes
Cu(2) N(10) C(14) C(15) -176.0(3) yes
Cu(2) N(10) C(14) C(17) 4.7(5) yes
Cu(2) N(12) C(16) N(11) 178.2(4) yes
Cu(2) N(12) C(17) C(14) -0.1(5) yes
Cu(2) N(12) C(17) C(18) -178.8(3) yes
Cu(2) N(14) C(19) N(13) -173.4(4) yes
Cu(2) N(14) C(20) C(21) 175.2(3) yes
Cu(2) N(14) C(20) C(23) -3.2(5) yes
Cu(2) N(16) C(22) N(15) 174.1(4) yes
Cu(2) N(16) C(23) C(20) -0.5(5) yes
Cu(2) N(16) C(23) C(24) -176.4(3) yes
Cl(1) Cu(1) N(2) C(1) 95.9(5) yes
Cl(1) Cu(1) N(2) C(2) -85.4(3) yes
Cl(1) Cu(1) N(4) C(4) -83.0(5) yes
Cl(1) Cu(1) N(4) C(5) 87.5(3) yes
Cl(1) Cu(1) N(6) C(7) -74.1(5) yes
Cl(1) Cu(1) N(6) C(8) 101.2(3) yes
Cl(1) Cu(1) N(8) C(10) 82.7(5) yes
Cl(1) Cu(1) N(8) C(11) -91.9(3) yes
Cl(2) Cu(2) N(10) C(13) -79.0(5) yes
Cl(2) Cu(2) N(10) C(14) 94.1(3) yes
Cl(2) Cu(2) N(12) C(16) 91.7(5) yes
Cl(2) Cu(2) N(12) C(17) -90.3(3) yes
Cl(2) Cu(2) N(14) C(19) 84.9(5) yes
Cl(2) Cu(2) N(14) C(20) -88.8(3) yes
Cl(2) Cu(2) N(16) C(22) -74.5(5) yes
Cl(2) Cu(2) N(16) C(23) 98.4(3) yes
N(1) C(1) N(2) C(2) 0.0(5) yes
N(1) C(3) C(2) N(2) 0.4(6) yes
N(1) C(3) C(2) C(5) -176.2(5) yes
N(2) Cu(1) N(4) C(4) -176.8(6) yes
N(2) Cu(1) N(4) C(5) -6.3(3) yes
N(2) Cu(1) N(6) C(7) 20.3(6) yes
N(2) Cu(1) N(6) C(8) -164.4(3) yes
N(2) Cu(1) N(8) C(10) -98.5(7) yes
N(2) Cu(1) N(8) C(11) 86.8(6) yes
N(2) C(1) N(1) C(3) 0.3(6) yes
N(2) C(2) C(5) N(4) -3.4(6) yes
N(2) C(2) C(5) C(6) 177.9(5) yes
N(3) C(4) N(4) C(5) 0.5(5) yes
N(3) C(6) C(5) N(4) -0.1(6) yes
N(3) C(6) C(5) C(2) 178.7(5) yes
N(4) Cu(1) N(2) C(1) -174.2(5) yes
N(4) Cu(1) N(2) C(2) 4.5(3) yes
N(4) Cu(1) N(6) C(7) 98(1) yes
N(4) Cu(1) N(6) C(8) -86(1) yes
N(4) Cu(1) N(8) C(10) -9.4(6) yes
N(4) Cu(1) N(8) C(11) 176.0(3) yes
N(4) C(4) N(3) C(6) -0.6(6) yes
N(4) C(5) C(2) C(3) 173.1(5) yes
N(5) C(7) N(6) C(8) 1.5(6) yes
N(5) C(9) C(8) N(6) 0.9(5) yes
N(5) C(9) C(8) C(11) -175.3(5) yes
N(6) Cu(1) N(2) C(1) 1.1(5) yes
N(6) Cu(1) N(2) C(2) 179.8(3) yes
N(6) Cu(1) N(4) C(4) 104(1) yes
N(6) Cu(1) N(4) C(5) -84(1) yes
N(6) Cu(1) N(8) C(10) 175.5(6) yes
N(6) Cu(1) N(8) C(11) 0.8(3) yes
N(6) C(7) N(5) C(9) -1.0(6) yes
N(6) C(8) C(11) N(8) 1.9(6) yes
N(6) C(8) C(11) C(12) -175.3(5) yes
N(7) C(10) N(8) C(11) -0.1(6) yes
N(7) C(12) C(11) N(8) 0.4(5) yes
N(7) C(12) C(11) C(8) 177.8(5) yes
N(8) Cu(1) N(2) C(1) -82.9(7) yes
N(8) Cu(1) N(2) C(2) 95.8(6) yes
N(8) Cu(1) N(4) C(4) 18.7(6) yes
N(8) Cu(1) N(4) C(5) -170.9(3) yes
N(8) Cu(1) N(6) C(7) -175.1(6) yes
N(8) Cu(1) N(6) C(8) 0.2(3) yes
N(8) C(10) N(7) C(12) 0.3(6) yes
N(8) C(11) C(8) C(9) 177.9(5) yes
N(9) C(13) N(10) C(14) 0.7(5) yes
N(9) C(15) C(14) N(10) 0.1(5) yes
N(9) C(15) C(14) C(17) 179.3(5) yes
N(10) Cu(2) N(12) C(16) -176.0(5) yes
N(10) Cu(2) N(12) C(17) 2.0(3) yes
N(10) Cu(2) N(14) C(19) -10.1(6) yes
N(10) Cu(2) N(14) C(20) 176.3(3) yes
N(10) Cu(2) N(16) C(22) 99(1) yes
N(10) Cu(2) N(16) C(23) -87(1) yes
N(10) C(13) N(9) C(15) -0.7(6) yes
N(10) C(14) C(17) N(12) -3.0(6) yes
N(10) C(14) C(17) C(18) 175.2(5) yes
N(11) C(16) N(12) C(17) 0.1(5) yes
N(11) C(18) C(17) N(12) 0.1(5) yes
N(11) C(18) C(17) C(14) -178.2(5) yes
N(12) Cu(2) N(10) C(13) -176.8(6) yes
N(12) Cu(2) N(10) C(14) -3.6(3) yes
N(12) Cu(2) N(14) C(19) -98.2(7) yes
N(12) Cu(2) N(14) C(20) 88.2(5) yes
N(12) Cu(2) N(16) C(22) 24.0(6) yes
N(12) Cu(2) N(16) C(23) -163.1(3) yes
N(12) C(16) N(11) C(18) 0.0(6) yes
N(12) C(17) C(14) C(15) 177.8(5) yes
N(13) C(19) N(14) C(20) 0.7(6) yes
N(13) C(21) C(20) N(14) 0.3(5) yes
N(13) C(21) C(20) C(23) 178.2(5) yes
N(14) Cu(2) N(10) C(13) 21.2(6) yes
N(14) Cu(2) N(10) C(14) -165.7(3) yes
N(14) Cu(2) N(12) C(16) -85.3(7) yes
N(14) Cu(2) N(12) C(17) 92.7(5) yes
N(14) Cu(2) N(16) C(22) -173.8(6) yes
N(14) Cu(2) N(16) C(23) -0.9(3) yes
N(14) C(19) N(13) C(21) -0.5(6) yes
N(14) C(20) C(23) N(16) 2.4(6) yes
N(14) C(20) C(23) C(24) 176.8(5) yes
N(15) C(22) N(16) C(23) 0.9(6) yes
N(15) C(24) C(23) N(16) 0.9(6) yes
N(15) C(24) C(23) C(20) -173.8(5) yes
N(16) Cu(2) N(10) C(13) 107(1) yes
N(16) Cu(2) N(10) C(14) -79(1) yes
N(16) Cu(2) N(12) C(16) -1.8(5) yes
N(16) Cu(2) N(12) C(17) 176.2(3) yes
N(16) Cu(2) N(14) C(19) 175.9(6) yes
N(16) Cu(2) N(14) C(20) 2.2(3) yes
N(16) C(22) N(15) C(24) -0.3(6) yes
N(16) C(23) C(20) C(21) -175.4(5) yes
C(1) N(1) C(3) C(2) -0.5(6) yes
C(1) N(2) C(2) C(3) -0.3(5) yes
C(1) N(2) C(2) C(5) 177.1(4) yes
C(2) C(5) N(4) C(4) -179.3(4) yes
C(3) C(2) C(5) C(6) -5(1) yes
C(4) N(3) C(6) C(5) 0.4(6) yes
C(4) N(4) C(5) C(6) -0.2(5) yes
C(7) N(5) C(9) C(8) 0.0(6) yes
C(7) N(6) C(8) C(9) -1.5(5) yes
C(7) N(6) C(8) C(11) 175.6(4) yes
C(8) C(11) N(8) C(10) -178.2(4) yes
C(9) C(8) C(11) C(12) 0(1) yes
C(10) N(7) C(12) C(11) -0.5(6) yes
C(10) N(8) C(11) C(12) -0.2(5) yes
C(13) N(9) C(15) C(14) 0.3(5) yes
C(13) N(10) C(14) C(15) -0.5(5) yes
C(13) N(10) C(14) C(17) -179.9(4) yes
C(14) C(17) N(12) C(16) 178.6(4) yes
C(15) C(14) C(17) C(18) -4.0(10) yes
C(16) N(11) C(18) C(17) 0.0(5) yes
C(16) N(12) C(17) C(18) -0.1(5) yes
C(19) N(13) C(21) C(20) 0.1(5) yes
C(19) N(14) C(20) C(21) -0.6(5) yes
C(19) N(14) C(20) C(23) -178.9(4) yes
C(20) C(23) N(16) C(22) 174.8(4) yes
C(21) C(20) C(23) C(24) 0(1) yes
C(22) N(15) C(24) C(23) -0.3(6) yes
C(22) N(16) C(23) C(24) -1.1(5) yes
C(22) N(16) C(23) C(24) -1.1(5) yes
